data_4076093
loop_
_publ_author_name
'Wang, Cun'
'Erker, Gerhard'
'Kehr, Gerald'
'Wedeking, Katrin'
'Fr\"ohlich, Roland'

_publ_section_title
;
 Synthesis, Structural Features, and Formation of Organometallic Derivates
 of C1-Bridged Cp/Amido Titanium and Zirconium &#x201C;CpCN-Constrained
 Geometry&#x201D; Systems
;
_journal_issue 20
_journal_name_full Organometallics
_journal_page_first 4760
_journal_paper_doi 10.1021/om0505918
_journal_volume 24
_journal_year 2005
_chemical_formula_sum 'C19 H27 N O Ti'
_chemical_formula_weight 333.32
_chemical_name_systematic
; 
 ? 
;
_space_group_IT_number 2
_symmetry_cell_setting triclinic
_symmetry_space_group_name_Hall '-P 1'
_symmetry_space_group_name_H-M 'P -1'
_atom_sites_solution_hydrogens geom
_atom_sites_solution_primary direct
_atom_sites_solution_secondary difmap
_audit_creation_method SHELXL-97
_cell_angle_alpha 79.970(10)
_cell_angle_beta 87.83(1)
_cell_angle_gamma 86.50(1)
_cell_formula_units_Z 4
_cell_length_a 9.197(1)
_cell_length_b 11.255(1)
_cell_length_c 17.432(1)
_cell_measurement_temperature 198(2)
_cell_volume 1772.9(3)
_computing_cell_refinement 'Collect (Nonius B.V., 1998)'
_computing_data_collection 'Collect (Nonius B.V., 1998)'
_computing_data_reduction 'Denzo-SMN (Otwinowski & Minor, 1997)'
_computing_molecular_graphics 'XP (BrukerAXS, 2000)'
_computing_publication_material 'SHELXL-97 (Sheldrick, 1997)'
_computing_structure_refinement 'SHELXL-97 (Sheldrick, 1997)'
_computing_structure_solution 'SHELXS-97 (Sheldrick, 1990)'
_diffrn_ambient_temperature 198(2)
_diffrn_measured_fraction_theta_full 0.997
_diffrn_measured_fraction_theta_max 0.997
_diffrn_measurement_device_type 'Nonius KappaCCD'
_diffrn_measurement_method '\w and \f scans'
_diffrn_radiation_monochromator graphite
_diffrn_radiation_source 'rotating anode Nonius FR591'
_diffrn_radiation_type MoK\a
_diffrn_radiation_wavelength 0.71073
_diffrn_reflns_av_R_equivalents 0.0553
_diffrn_reflns_av_sigmaI/netI 0.0694
_diffrn_reflns_limit_h_max 11
_diffrn_reflns_limit_h_min -12
_diffrn_reflns_limit_k_max 14
_diffrn_reflns_limit_k_min -14
_diffrn_reflns_limit_l_max 21
_diffrn_reflns_limit_l_min -22
_diffrn_reflns_number 18724
_diffrn_reflns_theta_full 27.89
_diffrn_reflns_theta_max 27.89
_diffrn_reflns_theta_min 1.84
_exptl_absorpt_coefficient_mu 0.485
_exptl_absorpt_correction_T_max 0.9762
_exptl_absorpt_correction_T_min 0.9093
_exptl_absorpt_correction_type empirical
_exptl_absorpt_process_details 'SORTAV (Blessing, 1995 & 1997)'
_exptl_crystal_colour yellow
_exptl_crystal_density_diffrn 1.249
_exptl_crystal_density_method 'not measured'
_exptl_crystal_description plate
_exptl_crystal_F_000 712
_exptl_crystal_size_max 0.20
_exptl_crystal_size_mid 0.15
_exptl_crystal_size_min 0.05
_refine_diff_density_max 0.310
_refine_diff_density_min -0.382
_refine_diff_density_rms 0.057
_refine_ls_extinction_method none
_refine_ls_goodness_of_fit_ref 1.023
_refine_ls_hydrogen_treatment riding
_refine_ls_matrix_type full
_refine_ls_number_parameters 409
_refine_ls_number_reflns 8441
_refine_ls_number_restraints 0
_refine_ls_restrained_S_all 1.023
_refine_ls_R_factor_all 0.0884
_refine_ls_R_factor_gt 0.0512
_refine_ls_shift/su_max 0.001
_refine_ls_shift/su_mean 0.000
_refine_ls_structure_factor_coef Fsqd
_refine_ls_weighting_details 'calc w=1/[\s^2^(Fo^2^)+(0.0417P)^2^+0.6065P] where P=(Fo^2^+2Fc^2^)/3'
_refine_ls_weighting_scheme calc
_refine_ls_wR_factor_gt 0.1047
_refine_ls_wR_factor_ref 0.1188
_reflns_number_gt 5678
_reflns_number_total 8441
_reflns_threshold_expression >2sigma(I)
_cod_data_source_file om0505918si20050713_115531.cif
_cod_data_source_block erk2849
_cod_original_sg_symbol_H-M P-1
_cod_database_code 4076093

loop_
_symmetry_equiv_pos_as_xyz
'x, y, z'
'-x, -y, -z'

loop_
_atom_site_label
_atom_site_type_symbol
_atom_site_fract_x
_atom_site_fract_y
_atom_site_fract_z
_atom_site_U_iso_or_equiv
_atom_site_adp_type
_atom_site_occupancy
_atom_site_symmetry_multiplicity
_atom_site_calc_flag
_atom_site_refinement_flags
Ti1A Ti 0.57410(5) 0.27348(3) 0.84370(2) 0.02763(11) Uani 1 1 d .
O1A O 0.32801(19) 0.28338(15) 0.81706(10) 0.0401(4) Uani 1 1 d .
N1A N 0.5481(2) 0.32835(16) 0.72884(10) 0.0280(4) Uani 1 1 d .
C1A C 0.7796(2) 0.30918(19) 0.76633(13) 0.0281(5) Uani 1 1 d .
C2A C 0.7848(3) 0.3799(2) 0.82589(13) 0.0325(5) Uani 1 1 d .
H2A H 0.7753 0.4657 0.8186 0.039 Uiso 1 1 calc R
C3A C 0.8063(3) 0.3023(2) 0.89763(14) 0.0368(6) Uani 1 1 d .
H3A H 0.8141 0.3266 0.9468 0.044 Uiso 1 1 calc R
C4A C 0.8142(3) 0.1836(2) 0.88406(14) 0.0370(6) Uani 1 1 d .
H4A H 0.8291 0.1130 0.9223 0.044 Uiso 1 1 calc R
C5A C 0.7964(3) 0.1865(2) 0.80378(14) 0.0316(5) Uani 1 1 d .
H5A H 0.7956 0.1180 0.7788 0.038 Uiso 1 1 calc R
C6A C 0.6940(3) 0.34290(19) 0.69192(12) 0.0278(5) Uani 1 1 d .
H6A H 0.7140 0.2777 0.6600 0.033 Uiso 1 1 calc R
C7A C 0.7263(3) 0.4663(2) 0.63982(13) 0.0325(5) Uani 1 1 d .
C71A C 0.8867(3) 0.4587(2) 0.61406(17) 0.0497(7) Uani 1 1 d .
H71A H 0.9053 0.3901 0.5867 0.075 Uiso 1 1 calc R
H71B H 0.9478 0.4477 0.6599 0.075 Uiso 1 1 calc R
H71C H 0.9101 0.5336 0.5791 0.075 Uiso 1 1 calc R
C72A C 0.6963(3) 0.5757(2) 0.68055(16) 0.0488(7) Uani 1 1 d .
H72A H 0.6908 0.6497 0.6414 0.073 Uiso 1 1 calc R
H72B H 0.7753 0.5797 0.7160 0.073 Uiso 1 1 calc R
H72C H 0.6038 0.5677 0.7102 0.073 Uiso 1 1 calc R
C73A C 0.6340(3) 0.4858(2) 0.56734(14) 0.0443(7) Uani 1 1 d .
H73A H 0.6575 0.5620 0.5339 0.066 Uiso 1 1 calc R
H73B H 0.5305 0.4891 0.5829 0.066 Uiso 1 1 calc R
H73C H 0.6549 0.4188 0.5387 0.066 Uiso 1 1 calc R
C8A C 0.4330(3) 0.28581(19) 0.69370(14) 0.0300(5) Uani 1 1 d .
C9A C 0.4291(3) 0.2588(2) 0.61850(15) 0.0388(6) Uani 1 1 d .
H9A H 0.5129 0.2688 0.5850 0.047 Uiso 1 1 calc R
C10A C 0.3038(3) 0.2174(2) 0.59235(17) 0.0484(7) Uani 1 1 d .
H10A H 0.3033 0.1988 0.5413 0.058 Uiso 1 1 calc R
C11A C 0.1810(3) 0.2031(2) 0.63944(19) 0.0550(8) Uani 1 1 d .
H11A H 0.0952 0.1775 0.6201 0.066 Uiso 1 1 calc R
C12A C 0.1815(3) 0.2258(2) 0.71538(18) 0.0465(7) Uani 1 1 d .
H12A H 0.0973 0.2151 0.7486 0.056 Uiso 1 1 calc R
C13A C 0.3081(3) 0.2645(2) 0.74114(15) 0.0350(6) Uani 1 1 d .
C14A C 0.2071(3) 0.2590(3) 0.87190(19) 0.0583(8) Uani 1 1 d .
H14A H 0.1225 0.3124 0.8539 0.088 Uiso 1 1 calc R
H14B H 0.2343 0.2735 0.9232 0.088 Uiso 1 1 calc R
H14C H 0.1825 0.1746 0.8758 0.088 Uiso 1 1 calc R
C15A C 0.5155(3) 0.0955(2) 0.89383(17) 0.0467(7) Uani 1 1 d .
H15A H 0.4691 0.0590 0.8546 0.070 Uiso 1 1 calc R
H15B H 0.4474 0.0995 0.9380 0.070 Uiso 1 1 calc R
H15C H 0.6032 0.0462 0.9119 0.070 Uiso 1 1 calc R
C16A C 0.4967(3) 0.3952(2) 0.91945(15) 0.0416(6) Uani 1 1 d .
H16A H 0.5747 0.4473 0.9269 0.062 Uiso 1 1 calc R
H16B H 0.4667 0.3489 0.9699 0.062 Uiso 1 1 calc R
H16C H 0.4132 0.4451 0.8962 0.062 Uiso 1 1 calc R
Ti1B Ti 0.91916(4) 0.23993(3) 0.15658(2) 0.02440(11) Uani 1 1 d .
O1B O 1.16507(17) 0.25412(13) 0.17047(9) 0.0300(4) Uani 1 1 d .
N1B N 0.9655(2) 0.19736(16) 0.26988(10) 0.0270(4) Uani 1 1 d .
C1B C 0.7306(2) 0.18788(19) 0.24392(13) 0.0275(5) Uani 1 1 d .
C2B C 0.6881(2) 0.3015(2) 0.19945(13) 0.0312(5) Uani 1 1 d .
H2B H 0.6761 0.3759 0.2183 0.037 Uiso 1 1 calc R
C3B C 0.6666(3) 0.2850(2) 0.12193(14) 0.0333(5) Uani 1 1 d .
H3B H 0.6374 0.3464 0.0799 0.040 Uiso 1 1 calc R
C4B C 0.6956(3) 0.1632(2) 0.11816(14) 0.0344(5) Uani 1 1 d .
H4B H 0.6892 0.1271 0.0731 0.041 Uiso 1 1 calc R
C5B C 0.7359(3) 0.1031(2) 0.19228(13) 0.0302(5) Uani 1 1 d .
H5B H 0.7625 0.0193 0.2057 0.036 Uiso 1 1 calc R
C6B C 0.8297(2) 0.1663(2) 0.31415(12) 0.0290(5) Uani 1 1 d .
H6B H 0.8361 0.0778 0.3356 0.035 Uiso 1 1 calc R
C7B C 0.7860(3) 0.2359(2) 0.38181(14) 0.0359(6) Uani 1 1 d .
C71B C 0.8936(3) 0.1985(3) 0.44806(15) 0.0520(7) Uani 1 1 d .
H71D H 0.8619 0.2375 0.4924 0.078 Uiso 1 1 calc R
H71E H 0.9909 0.2237 0.4298 0.078 Uiso 1 1 calc R
H71F H 0.8967 0.1106 0.4642 0.078 Uiso 1 1 calc R
C72B C 0.7856(3) 0.3739(2) 0.35708(16) 0.0478(7) Uani 1 1 d .
H72D H 0.6976 0.4028 0.3280 0.072 Uiso 1 1 calc R
H72E H 0.8719 0.3950 0.3240 0.072 Uiso 1 1 calc R
H72F H 0.7869 0.4119 0.4035 0.072 Uiso 1 1 calc R
C73B C 0.6348(3) 0.1987(3) 0.41176(15) 0.0459(7) Uani 1 1 d .
H73D H 0.6370 0.1109 0.4289 0.069 Uiso 1 1 calc R
H73E H 0.5651 0.2221 0.3699 0.069 Uiso 1 1 calc R
H73F H 0.6051 0.2391 0.4558 0.069 Uiso 1 1 calc R
C8B C 1.1001(2) 0.13746(19) 0.28887(12) 0.0269(5) Uani 1 1 d .
C9B C 1.1348(3) 0.0484(2) 0.35300(13) 0.0342(5) Uani 1 1 d .
H9B H 1.0611 0.0221 0.3908 0.041 Uiso 1 1 calc R
C10B C 1.2761(3) -0.0019(2) 0.36194(15) 0.0380(6) Uani 1 1 d .
H10B H 1.2978 -0.0624 0.4058 0.046 Uiso 1 1 calc R
C11B C 1.3848(3) 0.0344(2) 0.30844(15) 0.0378(6) Uani 1 1 d .
H11B H 1.4812 0.0000 0.3160 0.045 Uiso 1 1 calc R
C12B C 1.3542(3) 0.1219(2) 0.24271(14) 0.0331(5) Uani 1 1 d .
H12B H 1.4284 0.1472 0.2050 0.040 Uiso 1 1 calc R
C13B C 1.2138(3) 0.17019(19) 0.23436(13) 0.0279(5) Uani 1 1 d .
C14B C 1.2736(3) 0.2923(2) 0.11088(15) 0.0402(6) Uani 1 1 d .
H14D H 1.3513 0.3299 0.1334 0.060 Uiso 1 1 calc R
H14E H 1.2286 0.3508 0.0690 0.060 Uiso 1 1 calc R
H14F H 1.3148 0.2220 0.0897 0.060 Uiso 1 1 calc R
C15B C 0.9362(3) 0.4246(2) 0.10331(17) 0.0440(6) Uani 1 1 d .
H15D H 0.8388 0.4654 0.0998 0.066 Uiso 1 1 calc R
H15E H 0.9801 0.4285 0.0509 0.066 Uiso 1 1 calc R
H15F H 0.9974 0.4645 0.1348 0.066 Uiso 1 1 calc R
C16B C 1.0099(3) 0.1234(2) 0.08032(15) 0.0420(6) Uani 1 1 d .
H16D H 1.0867 0.0692 0.1070 0.063 Uiso 1 1 calc R
H16E H 1.0514 0.1722 0.0334 0.063 Uiso 1 1 calc R
H16F H 0.9333 0.0756 0.0656 0.063 Uiso 1 1 calc R

loop_
_atom_site_aniso_label
_atom_site_aniso_U_11
_atom_site_aniso_U_22
_atom_site_aniso_U_33
_atom_site_aniso_U_23
_atom_site_aniso_U_13
_atom_site_aniso_U_12
Ti1A 0.0288(2) 0.0285(2) 0.0257(2) -0.00503(16) 0.00064(18) -0.00217(17)
O1A 0.0262(10) 0.0490(10) 0.0454(11) -0.0092(8) 0.0086(8) -0.0056(7)
N1A 0.0215(10) 0.0354(10) 0.0273(10) -0.0055(8) -0.0012(8) -0.0033(8)
C1A 0.0196(12) 0.0345(11) 0.0301(12) -0.0049(9) -0.0003(10) -0.0030(9)
C2A 0.0293(14) 0.0358(12) 0.0339(13) -0.0073(10) -0.0056(11) -0.0066(10)
C3A 0.0326(14) 0.0467(13) 0.0327(13) -0.0088(11) -0.0107(11) -0.0020(11)
C4A 0.0343(15) 0.0412(13) 0.0330(13) -0.0004(10) -0.0076(11) 0.0047(11)
C5A 0.0260(13) 0.0325(11) 0.0358(13) -0.0056(10) -0.0038(10) 0.0032(9)
C6A 0.0276(13) 0.0305(11) 0.0259(12) -0.0060(9) 0.0000(10) -0.0028(9)
C7A 0.0317(14) 0.0332(11) 0.0315(13) -0.0024(10) -0.0012(10) -0.0022(10)
C71A 0.0388(17) 0.0505(15) 0.0564(18) 0.0020(13) 0.0061(14) -0.0119(13)
C72A 0.066(2) 0.0321(13) 0.0478(16) -0.0057(12) -0.0073(15) 0.0019(12)
C73A 0.0530(19) 0.0446(14) 0.0326(14) 0.0044(11) -0.0078(13) -0.0095(12)
C8A 0.0259(13) 0.0281(11) 0.0354(13) -0.0020(9) -0.0088(10) -0.0007(9)
C9A 0.0418(16) 0.0355(12) 0.0390(14) -0.0025(11) -0.0131(12) -0.0055(11)
C10A 0.057(2) 0.0419(14) 0.0471(17) -0.0008(12) -0.0251(15) -0.0117(13)
C11A 0.047(2) 0.0425(14) 0.076(2) 0.0000(14) -0.0336(17) -0.0109(13)
C12A 0.0268(15) 0.0408(14) 0.069(2) 0.0008(13) -0.0076(14) -0.0044(11)
C13A 0.0264(13) 0.0303(11) 0.0470(15) -0.0025(10) -0.0051(11) 0.0003(10)
C14A 0.0430(19) 0.0639(18) 0.070(2) -0.0200(16) 0.0266(16) -0.0144(14)
C15A 0.0459(18) 0.0367(13) 0.0562(17) -0.0032(12) 0.0011(14) -0.0068(12)
C16A 0.0438(17) 0.0419(13) 0.0414(15) -0.0149(11) 0.0014(12) -0.0004(12)
Ti1B 0.0222(2) 0.0270(2) 0.0235(2) -0.00280(15) 0.00037(16) -0.00211(15)
O1B 0.0216(9) 0.0377(8) 0.0289(8) -0.0003(7) 0.0028(7) -0.0031(7)
N1B 0.0196(10) 0.0370(10) 0.0235(9) -0.0035(8) 0.0028(8) -0.0030(8)
C1B 0.0172(12) 0.0360(11) 0.0288(12) -0.0040(9) 0.0028(9) -0.0045(9)
C2B 0.0213(12) 0.0361(12) 0.0355(13) -0.0055(10) 0.0013(10) 0.0011(9)
C3B 0.0243(13) 0.0410(12) 0.0326(13) -0.0006(10) -0.0030(10) -0.0015(10)
C4B 0.0282(14) 0.0437(13) 0.0330(13) -0.0082(11) -0.0052(11) -0.0084(10)
C5B 0.0257(13) 0.0324(11) 0.0325(13) -0.0039(10) -0.0002(10) -0.0074(9)
C6B 0.0227(12) 0.0378(12) 0.0254(12) -0.0024(9) 0.0027(10) -0.0034(9)
C7B 0.0296(14) 0.0519(14) 0.0283(13) -0.0124(11) 0.0020(10) -0.0042(11)
C71B 0.0462(18) 0.082(2) 0.0319(14) -0.0226(14) -0.0036(13) 0.0033(15)
C72B 0.0520(19) 0.0535(16) 0.0433(16) -0.0234(13) 0.0051(13) -0.0061(13)
C73B 0.0344(16) 0.0669(17) 0.0380(15) -0.0139(13) 0.0108(12) -0.0094(13)
C8B 0.0247(12) 0.0325(11) 0.0248(11) -0.0080(9) -0.0021(9) -0.0030(9)
C9B 0.0340(14) 0.0393(12) 0.0282(12) -0.0027(10) -0.0005(11) -0.0027(10)
C10B 0.0358(15) 0.0388(13) 0.0371(14) -0.0004(11) -0.0087(12) 0.0026(11)
C11B 0.0243(13) 0.0407(13) 0.0486(16) -0.0085(11) -0.0083(12) 0.0039(10)
C12B 0.0236(13) 0.0352(12) 0.0408(14) -0.0084(10) 0.0018(11) -0.0013(9)
C13B 0.0247(12) 0.0290(11) 0.0307(12) -0.0065(9) -0.0032(10) -0.0019(9)
C14B 0.0296(15) 0.0481(14) 0.0384(14) 0.0043(11) 0.0093(11) -0.0048(11)
C15B 0.0339(16) 0.0343(12) 0.0595(18) 0.0050(12) -0.0031(13) -0.0037(11)
C16B 0.0364(16) 0.0507(15) 0.0418(15) -0.0183(12) -0.0010(12) 0.0036(12)

loop_
_atom_type_symbol
_atom_type_description
_atom_type_scat_dispersion_real
_atom_type_scat_dispersion_imag
_atom_type_scat_source
C C 0.0033 0.0016 'International Tables Vol C Tables 4.2.6.8 and 6.1.1.4'
H H 0.0000 0.0000 'International Tables Vol C Tables 4.2.6.8 and 6.1.1.4'
N N 0.0061 0.0033 'International Tables Vol C Tables 4.2.6.8 and 6.1.1.4'
O O 0.0106 0.0060 'International Tables Vol C Tables 4.2.6.8 and 6.1.1.4'
Ti Ti 0.2776 0.4457 'International Tables Vol C Tables 4.2.6.8 and 6.1.1.4'

loop_
_geom_angle_atom_site_label_1
_geom_angle_atom_site_label_2
_geom_angle_atom_site_label_3
_geom_angle
N1A Ti1A C15A 118.17(9)
N1A Ti1A C16A 117.29(9)
C15A Ti1A C16A 108.76(11)
N1A Ti1A C1A 62.25(8)
C15A Ti1A C1A 122.42(10)
C16A Ti1A C1A 121.13(9)
N1A Ti1A O1A 70.70(7)
C15A Ti1A O1A 78.61(9)
C16A Ti1A O1A 81.06(9)
C1A Ti1A O1A 132.93(7)
N1A Ti1A C2A 85.59(8)
C15A Ti1A C2A 137.11(10)
C16A Ti1A C2A 86.90(10)
C1A Ti1A C2A 35.77(8)
O1A Ti1A C2A 144.21(7)
N1A Ti1A C5A 83.79(8)
C15A Ti1A C5A 87.62(10)
C16A Ti1A C5A 138.78(10)
C1A Ti1A C5A 35.67(8)
O1A Ti1A C5A 140.06(7)
C2A Ti1A C5A 58.22(8)
N1A Ti1A C3A 118.13(8)
C15A Ti1A C3A 106.58(10)
C16A Ti1A C3A 82.14(10)
C1A Ti1A C3A 58.18(8)
O1A Ti1A C3A 163.19(7)
C2A Ti1A C3A 34.41(8)
C5A Ti1A C3A 56.73(8)
N1A Ti1A C4A 116.69(8)
C15A Ti1A C4A 80.38(10)
C16A Ti1A C4A 109.82(9)
C1A Ti1A C4A 57.95(8)
O1A Ti1A C4A 158.59(8)
C2A Ti1A C4A 56.74(8)
C5A Ti1A C4A 34.12(8)
C3A Ti1A C4A 33.21(8)
C13A O1A C14A 116.7(2)
C13A O1A Ti1A 110.63(14)
C14A O1A Ti1A 127.69(18)
C8A N1A C6A 123.24(18)
C8A N1A Ti1A 118.59(15)
C6A N1A Ti1A 107.62(13)
C2A C1A C5A 106.2(2)
C2A C1A C6A 125.85(19)
C5A C1A C6A 120.36(19)
C2A C1A Ti1A 73.21(14)
C5A C1A Ti1A 74.16(14)
C6A C1A Ti1A 93.38(14)
C3A C2A C1A 108.8(2)
C3A C2A Ti1A 76.87(15)
C1A C2A Ti1A 71.03(13)
C4A C3A C2A 108.2(2)
C4A C3A Ti1A 74.21(14)
C2A C3A Ti1A 68.72(13)
C3A C4A C5A 108.1(2)
C3A C4A Ti1A 72.59(14)
C5A C4A Ti1A 69.00(13)
C4A C5A C1A 108.7(2)
C4A C5A Ti1A 76.88(14)
C1A C5A Ti1A 70.16(13)
N1A C6A C1A 96.73(17)
N1A C6A C7A 118.42(18)
C1A C6A C7A 116.27(18)
C73A C7A C71A 108.4(2)
C73A C7A C72A 107.8(2)
C71A C7A C72A 109.5(2)
C73A C7A C6A 109.85(19)
C71A C7A C6A 107.12(19)
C72A C7A C6A 114.1(2)
N1A C8A C13A 115.0(2)
N1A C8A C9A 128.2(2)
C13A C8A C9A 116.8(2)
C10A C9A C8A 120.7(3)
C11A C10A C9A 120.8(3)
C10A C11A C12A 120.4(3)
C13A C12A C11A 118.1(3)
C12A C13A O1A 124.6(2)
C12A C13A C8A 123.1(2)
O1A C13A C8A 112.2(2)
N1B Ti1B C15B 116.71(9)
N1B Ti1B C16B 117.80(9)
C15B Ti1B C16B 110.14(11)
N1B Ti1B C1B 62.18(8)
C15B Ti1B C1B 119.43(9)
C16B Ti1B C1B 122.93(9)
N1B Ti1B O1B 70.90(7)
C15B Ti1B O1B 81.42(8)
C16B Ti1B O1B 78.45(8)
C1B Ti1B O1B 133.08(7)
N1B Ti1B C2B 85.73(8)
C15B Ti1B C2B 85.52(10)
C16B Ti1B C2B 137.43(9)
C1B Ti1B C2B 35.62(8)
O1B Ti1B C2B 144.07(7)
N1B Ti1B C5B 83.15(8)
C15B Ti1B C5B 138.18(9)
C16B Ti1B C5B 88.16(10)
C1B Ti1B C5B 35.57(8)
O1B Ti1B C5B 140.15(7)
C2B Ti1B C5B 58.18(8)
N1B Ti1B C3B 118.28(8)
C15B Ti1B C3B 81.78(9)
C16B Ti1B C3B 106.50(9)
C1B Ti1B C3B 58.11(8)
O1B Ti1B C3B 163.17(7)
C2B Ti1B C3B 34.64(8)
C5B Ti1B C3B 56.68(8)
N1B Ti1B C4B 116.12(8)
C15B Ti1B C4B 110.19(9)
C16B Ti1B C4B 80.49(9)
C1B Ti1B C4B 57.85(8)
O1B Ti1B C4B 158.48(7)
C2B Ti1B C4B 56.97(8)
C5B Ti1B C4B 34.02(8)
C3B Ti1B C4B 33.30(8)
C13B O1B C14B 115.97(18)
C13B O1B Ti1B 109.93(13)
C14B O1B Ti1B 128.23(14)
C8B N1B C6B 123.06(18)
C8B N1B Ti1B 117.41(14)
C6B N1B Ti1B 108.22(13)
C2B C1B C5B 106.64(19)
C2B C1B C6B 126.14(19)
C5B C1B C6B 119.60(19)
C2B C1B Ti1B 73.46(13)
C5B C1B Ti1B 74.04(13)
C6B C1B Ti1B 93.26(13)
C1B C2B C3B 108.2(2)
C1B C2B Ti1B 70.92(13)
C3B C2B Ti1B 76.25(13)
C4B C3B C2B 108.1(2)
C4B C3B Ti1B 73.92(14)
C2B C3B Ti1B 69.11(13)
C3B C4B C5B 108.2(2)
C3B C4B Ti1B 72.78(14)
C5B C4B Ti1B 69.38(13)
C4B C5B C1B 108.8(2)
C4B C5B Ti1B 76.60(14)
C1B C5B Ti1B 70.39(13)
N1B C6B C1B 96.33(17)
N1B C6B C7B 117.46(19)
C1B C6B C7B 116.87(19)
C73B C7B C71B 108.7(2)
C73B C7B C72B 110.1(2)
C71B C7B C72B 108.1(2)
C73B C7B C6B 107.4(2)
C71B C7B C6B 109.3(2)
C72B C7B C6B 113.1(2)
N1B C8B C9B 128.7(2)
N1B C8B C13B 114.60(19)
C9B C8B C13B 116.7(2)
C10B C9B C8B 120.5(2)
C11B C10B C9B 121.1(2)
C10B C11B C12B 120.3(2)
C13B C12B C11B 118.0(2)
C12B C13B O1B 124.7(2)
C12B C13B C8B 123.4(2)
O1B C13B C8B 111.85(19)

loop_
_geom_bond_atom_site_label_1
_geom_bond_atom_site_label_2
_geom_bond_distance
Ti1A N1A 2.0088(18)
Ti1A C15A 2.134(2)
Ti1A C16A 2.137(2)
Ti1A C1A 2.294(2)
Ti1A O1A 2.3198(18)
Ti1A C2A 2.323(2)
Ti1A C5A 2.346(2)
Ti1A C3A 2.427(2)
Ti1A C4A 2.448(2)
O1A C13A 1.397(3)
O1A C14A 1.446(3)
N1A C8A 1.392(3)
N1A C6A 1.472(3)
C1A C2A 1.418(3)
C1A C5A 1.422(3)
C1A C6A 1.522(3)
C2A C3A 1.409(3)
C3A C4A 1.393(3)
C4A C5A 1.410(3)
C6A C7A 1.559(3)
C7A C73A 1.525(3)
C7A C71A 1.528(4)
C7A C72A 1.532(3)
C8A C13A 1.398(3)
C8A C9A 1.399(3)
C9A C10A 1.390(4)
C10A C11A 1.372(4)
C11A C12A 1.392(4)
C12A C13A 1.385(3)
Ti1B N1B 2.0052(18)
Ti1B C15B 2.136(2)
Ti1B C16B 2.138(2)
Ti1B C1B 2.298(2)
Ti1B O1B 2.3017(16)
Ti1B C2B 2.331(2)
Ti1B C5B 2.346(2)
Ti1B C3B 2.424(2)
Ti1B C4B 2.438(2)
O1B C13B 1.398(3)
O1B C14B 1.442(3)
N1B C8B 1.396(3)
N1B C6B 1.470(3)
C1B C2B 1.416(3)
C1B C5B 1.419(3)
C1B C6B 1.531(3)
C2B C3B 1.418(3)
C3B C4B 1.393(3)
C4B C5B 1.402(3)
C6B C7B 1.554(3)
C7B C73B 1.523(4)
C7B C71B 1.535(3)
C7B C72B 1.538(4)
C8B C9B 1.398(3)
C8B C13B 1.408(3)
C9B C10B 1.389(3)
C10B C11B 1.372(4)
C11B C12B 1.400(3)
C12B C13B 1.373(3)

loop_
_geom_torsion_atom_site_label_1
_geom_torsion_atom_site_label_2
_geom_torsion_atom_site_label_3
_geom_torsion_atom_site_label_4
_geom_torsion
N1A Ti1A O1A C13A 27.94(14)
C15A Ti1A O1A C13A -97.57(16)
C16A Ti1A O1A C13A 151.09(16)
C1A Ti1A O1A C13A 26.46(17)
C2A Ti1A O1A C13A 79.26(18)
C5A Ti1A O1A C13A -25.43(19)
C3A Ti1A O1A C13A 152.6(2)
C4A Ti1A O1A C13A -86.3(2)
N1A Ti1A O1A C14A -178.1(2)
C15A Ti1A O1A C14A 56.4(2)
C16A Ti1A O1A C14A -54.9(2)
C1A Ti1A O1A C14A -179.58(18)
C2A Ti1A O1A C14A -126.8(2)
C5A Ti1A O1A C14A 128.5(2)
C3A Ti1A O1A C14A -53.5(3)
C4A Ti1A O1A C14A 67.6(3)
C15A Ti1A N1A C8A 32.98(19)
C16A Ti1A N1A C8A -100.40(17)
C1A Ti1A N1A C8A 146.91(18)
O1A Ti1A N1A C8A -31.87(15)
C2A Ti1A N1A C8A 175.38(17)
C5A Ti1A N1A C8A 116.92(17)
C3A Ti1A N1A C8A 163.78(15)
C4A Ti1A N1A C8A 126.26(16)
C15A Ti1A N1A C6A -112.92(15)
C16A Ti1A N1A C6A 113.70(15)
C1A Ti1A N1A C6A 1.01(12)
O1A Ti1A N1A C6A -177.77(14)
C2A Ti1A N1A C6A 29.48(13)
C5A Ti1A N1A C6A -28.98(13)
C3A Ti1A N1A C6A 17.88(16)
C4A Ti1A N1A C6A -19.64(16)
N1A Ti1A C1A C2A 125.58(15)
C15A Ti1A C1A C2A -127.10(15)
C16A Ti1A C1A C2A 18.87(17)
O1A Ti1A C1A C2A 127.15(13)
C5A Ti1A C1A C2A -112.86(19)
C3A Ti1A C1A C2A -36.89(13)
C4A Ti1A C1A C2A -76.25(14)
N1A Ti1A C1A C5A -121.56(15)
C15A Ti1A C1A C5A -14.24(17)
C16A Ti1A C1A C5A 131.72(14)
O1A Ti1A C1A C5A -119.99(13)
C2A Ti1A C1A C5A 112.86(19)
C3A Ti1A C1A C5A 75.96(14)
C4A Ti1A C1A C5A 36.61(13)
N1A Ti1A C1A C6A -0.93(11)
C15A Ti1A C1A C6A 106.39(14)
C16A Ti1A C1A C6A -107.64(14)
O1A Ti1A C1A C6A 0.64(16)
C2A Ti1A C1A C6A -126.51(19)
C5A Ti1A C1A C6A 120.63(18)
C3A Ti1A C1A C6A -163.40(15)
C4A Ti1A C1A C6A 157.24(15)
C5A C1A C2A C3A 0.8(3)
C6A C1A C2A C3A 150.1(2)
Ti1A C1A C2A C3A 68.22(18)
C5A C1A C2A Ti1A -67.39(16)
C6A C1A C2A Ti1A 81.8(2)
N1A Ti1A C2A C3A -161.70(14)
C15A Ti1A C2A C3A -33.9(2)
C16A Ti1A C2A C3A 80.61(15)
C1A Ti1A C2A C3A -115.49(19)
O1A Ti1A C2A C3A 150.65(14)
C5A Ti1A C2A C3A -76.28(15)
C4A Ti1A C2A C3A -35.59(13)
N1A Ti1A C2A C1A -46.21(13)
C15A Ti1A C2A C1A 81.57(18)
C16A Ti1A C2A C1A -163.90(14)
O1A Ti1A C2A C1A -93.86(16)
C5A Ti1A C2A C1A 39.21(13)
C3A Ti1A C2A C1A 115.49(19)
C4A Ti1A C2A C1A 79.90(14)
C1A C2A C3A C4A -0.2(3)
Ti1A C2A C3A C4A 64.18(19)
C1A C2A C3A Ti1A -64.39(17)
N1A Ti1A C3A C4A -96.50(15)
C15A Ti1A C3A C4A 39.37(17)
C16A Ti1A C3A C4A 146.69(17)
C1A Ti1A C3A C4A -78.91(16)
O1A Ti1A C3A C4A 145.2(2)
C2A Ti1A C3A C4A -117.3(2)
C5A Ti1A C3A C4A -36.33(14)
N1A Ti1A C3A C2A 20.79(16)
C15A Ti1A C3A C2A 156.66(15)
C16A Ti1A C3A C2A -96.02(15)
C1A Ti1A C3A C2A 38.38(13)
O1A Ti1A C3A C2A -97.5(3)
C5A Ti1A C3A C2A 80.97(15)
C4A Ti1A C3A C2A 117.3(2)
C2A C3A C4A C5A -0.5(3)
Ti1A C3A C4A C5A 60.15(18)
C2A C3A C4A Ti1A -60.66(18)
N1A Ti1A C4A C3A 101.28(15)
C15A Ti1A C4A C3A -141.93(17)
C16A Ti1A C4A C3A -35.33(18)
C1A Ti1A C4A C3A 79.67(16)
O1A Ti1A C4A C3A -153.13(18)
C2A Ti1A C4A C3A 36.91(14)
C5A Ti1A C4A C3A 118.0(2)
N1A Ti1A C4A C5A -16.71(17)
C15A Ti1A C4A C5A 100.08(16)
C16A Ti1A C4A C5A -153.32(15)
C1A Ti1A C4A C5A -38.32(14)
O1A Ti1A C4A C5A 88.9(2)
C2A Ti1A C4A C5A -81.08(15)
C3A Ti1A C4A C5A -118.0(2)
C3A C4A C5A C1A 1.0(3)
Ti1A C4A C5A C1A 63.48(16)
C3A C4A C5A Ti1A -62.43(19)
C2A C1A C5A C4A -1.2(3)
C6A C1A C5A C4A -152.4(2)
Ti1A C1A C5A C4A -67.88(18)
C2A C1A C5A Ti1A 66.73(16)
C6A C1A C5A Ti1A -84.54(19)
N1A Ti1A C5A C4A 165.03(15)
C15A Ti1A C5A C4A -76.30(16)
C16A Ti1A C5A C4A 39.9(2)
C1A Ti1A C5A C4A 115.7(2)
O1A Ti1A C5A C4A -145.35(14)
C2A Ti1A C5A C4A 76.37(15)
C3A Ti1A C5A C4A 35.34(14)
N1A Ti1A C5A C1A 49.33(13)
C15A Ti1A C5A C1A 168.00(15)
C16A Ti1A C5A C1A -75.83(18)
O1A Ti1A C5A C1A 98.96(15)
C2A Ti1A C5A C1A -39.32(13)
C3A Ti1A C5A C1A -80.36(14)
C4A Ti1A C5A C1A -115.7(2)
C8A N1A C6A C1A -145.30(19)
Ti1A N1A C6A C1A -1.35(16)
C8A N1A C6A C7A 89.9(2)
Ti1A N1A C6A C7A -126.14(17)
C2A C1A C6A N1A -70.5(3)
C5A C1A C6A N1A 74.7(2)
Ti1A C1A C6A N1A 1.13(13)
C2A C1A C6A C7A 55.8(3)
C5A C1A C6A C7A -158.9(2)
Ti1A C1A C6A C7A 127.47(17)
N1A C6A C7A C73A -66.3(3)
C1A C6A C7A C73A 179.2(2)
N1A C6A C7A C71A 176.22(19)
C1A C6A C7A C71A 61.7(3)
N1A C6A C7A C72A 54.9(3)
C1A C6A C7A C72A -59.7(3)
C6A N1A C8A C13A 172.74(19)
Ti1A N1A C8A C13A 32.4(2)
C6A N1A C8A C9A -5.1(3)
Ti1A N1A C8A C9A -145.44(19)
N1A C8A C9A C10A -179.6(2)
C13A C8A C9A C10A 2.5(3)
C8A C9A C10A C11A 0.5(4)
C9A C10A C11A C12A -2.2(4)
C10A C11A C12A C13A 0.8(4)
C11A C12A C13A O1A -175.7(2)
C11A C12A C13A C8A 2.4(4)
C14A O1A C13A C12A 0.7(3)
Ti1A O1A C13A C12A 157.81(19)
C14A O1A C13A C8A -177.5(2)
Ti1A O1A C13A C8A -20.4(2)
N1A C8A C13A C12A 177.9(2)
C9A C8A C13A C12A -4.0(3)
N1A C8A C13A O1A -3.9(3)
C9A C8A C13A O1A 174.28(18)
N1B Ti1B O1B C13B 31.33(13)
C15B Ti1B O1B C13B 153.55(15)
C16B Ti1B O1B C13B -93.73(14)
C1B Ti1B O1B C13B 30.91(16)
C2B Ti1B O1B C13B 83.59(17)
C5B Ti1B O1B C13B -20.94(18)
C3B Ti1B O1B C13B 157.3(2)
C4B Ti1B O1B C13B -81.8(2)
N1B Ti1B O1B C14B -177.20(18)
C15B Ti1B O1B C14B -54.98(18)
C16B Ti1B O1B C14B 57.74(18)
C1B Ti1B O1B C14B -177.61(16)
C2B Ti1B O1B C14B -124.94(18)
C5B Ti1B O1B C14B 130.53(18)
C3B Ti1B O1B C14B -51.2(3)
C4B Ti1B O1B C14B 69.7(3)
C15B Ti1B N1B C8B -103.70(17)
C16B Ti1B N1B C8B 30.79(19)
C1B Ti1B N1B C8B 145.41(18)
O1B Ti1B N1B C8B -34.24(15)
C2B Ti1B N1B C8B 173.49(16)
C5B Ti1B N1B C8B 115.06(16)
C3B Ti1B N1B C8B 161.20(15)
C4B Ti1B N1B C8B 123.68(15)
C15B Ti1B N1B C6B 111.45(15)
C16B Ti1B N1B C6B -114.06(15)
C1B Ti1B N1B C6B 0.57(12)
O1B Ti1B N1B C6B -179.09(14)
C2B Ti1B N1B C6B 28.64(14)
C5B Ti1B N1B C6B -29.78(14)
C3B Ti1B N1B C6B 16.35(16)
C4B Ti1B N1B C6B -21.16(16)
N1B Ti1B C1B C2B 126.30(15)
C15B Ti1B C1B C2B 19.70(17)
C16B Ti1B C1B C2B -127.06(14)
O1B Ti1B C1B C2B 126.74(13)
C5B Ti1B C1B C2B -113.30(19)
C3B Ti1B C1B C2B -37.32(13)
C4B Ti1B C1B C2B -76.82(14)
N1B Ti1B C1B C5B -120.40(15)
C15B Ti1B C1B C5B 133.00(14)
C16B Ti1B C1B C5B -13.75(17)
O1B Ti1B C1B C5B -119.95(13)
C2B Ti1B C1B C5B 113.30(19)
C3B Ti1B C1B C5B 75.99(14)
C4B Ti1B C1B C5B 36.48(13)
N1B Ti1B C1B C6B -0.52(11)
C15B Ti1B C1B C6B -107.12(14)
C16B Ti1B C1B C6B 106.13(14)
O1B Ti1B C1B C6B -0.07(16)
C2B Ti1B C1B C6B -126.81(19)
C5B Ti1B C1B C6B 119.88(19)
C3B Ti1B C1B C6B -164.13(15)
C4B Ti1B C1B C6B 156.36(15)
C5B C1B C2B C3B 0.6(3)
C6B C1B C2B C3B 149.5(2)
Ti1B C1B C2B C3B 67.77(17)
C5B C1B C2B Ti1B -67.17(16)
C6B C1B C2B Ti1B 81.8(2)
N1B Ti1B C2B C1B -45.63(13)
C15B Ti1B C2B C1B -162.88(15)
C16B Ti1B C2B C1B 81.96(18)
O1B Ti1B C2B C1B -94.16(16)
C5B Ti1B C2B C1B 38.96(13)
C3B Ti1B C2B C1B 115.11(19)
C4B Ti1B C2B C1B 79.49(14)
N1B Ti1B C2B C3B -160.74(14)
C15B Ti1B C2B C3B 82.01(15)
C16B Ti1B C2B C3B -33.2(2)
C1B Ti1B C2B C3B -115.11(19)
O1B Ti1B C2B C3B 150.73(13)
C5B Ti1B C2B C3B -76.16(14)
C4B Ti1B C2B C3B -35.63(13)
C1B C2B C3B C4B -0.2(3)
Ti1B C2B C3B C4B 64.08(18)
C1B C2B C3B Ti1B -64.25(16)
N1B Ti1B C3B C4B -95.26(15)
C15B Ti1B C3B C4B 148.78(16)
C16B Ti1B C3B C4B 40.12(17)
C1B Ti1B C3B C4B -78.80(15)
O1B Ti1B C3B C4B 145.0(2)
C2B Ti1B C3B C4B -117.2(2)
C5B Ti1B C3B C4B -36.31(14)
N1B Ti1B C3B C2B 21.94(16)
C15B Ti1B C3B C2B -94.03(15)
C16B Ti1B C3B C2B 157.31(14)
C1B Ti1B C3B C2B 38.39(13)
O1B Ti1B C3B C2B -97.8(3)
C5B Ti1B C3B C2B 80.88(15)
C4B Ti1B C3B C2B 117.2(2)
C2B C3B C4B C5B -0.3(3)
Ti1B C3B C4B C5B 60.64(17)
C2B C3B C4B Ti1B -60.99(17)
N1B Ti1B C4B C3B 102.40(15)
C15B Ti1B C4B C3B -33.14(17)
C16B Ti1B C4B C3B -141.21(16)
C1B Ti1B C4B C3B 79.64(15)
O1B Ti1B C4B C3B -153.11(17)
C2B Ti1B C4B C3B 37.09(14)
C5B Ti1B C4B C3B 117.8(2)
N1B Ti1B C4B C5B -15.43(16)
C15B Ti1B C4B C5B -150.96(15)
C16B Ti1B C4B C5B 100.96(15)
C1B Ti1B C4B C5B -38.18(13)
O1B Ti1B C4B C5B 89.1(2)
C2B Ti1B C4B C5B -80.73(15)
C3B Ti1B C4B C5B -117.8(2)
C3B C4B C5B C1B 0.7(3)
Ti1B C4B C5B C1B 63.54(16)
C3B C4B C5B Ti1B -62.80(18)
C2B C1B C5B C4B -0.8(3)
C6B C1B C5B C4B -152.2(2)
Ti1B C1B C5B C4B -67.59(17)
C2B C1B C5B Ti1B 66.77(16)
C6B C1B C5B Ti1B -84.59(19)
N1B Ti1B C5B C4B 166.08(14)
C15B Ti1B C5B C4B 43.1(2)
C16B Ti1B C5B C4B -75.64(15)
C1B Ti1B C5B C4B 115.9(2)
O1B Ti1B C5B C4B -145.09(13)
C2B Ti1B C5B C4B 76.87(15)
C3B Ti1B C5B C4B 35.53(13)
N1B Ti1B C5B C1B 50.20(13)
C15B Ti1B C5B C1B -72.79(19)
C16B Ti1B C5B C1B 168.48(14)
O1B Ti1B C5B C1B 99.04(15)
C2B Ti1B C5B C1B -39.01(13)
C3B Ti1B C5B C1B -80.35(14)
C4B Ti1B C5B C1B -115.9(2)
C8B N1B C6B C1B -143.18(19)
Ti1B N1B C6B C1B -0.76(17)
C8B N1B C6B C7B 92.1(2)
Ti1B N1B C6B C7B -125.52(17)
C2B C1B C6B N1B -71.2(3)
C5B C1B C6B N1B 74.1(2)
Ti1B C1B C6B N1B 0.63(14)
C2B C1B C6B C7B 54.0(3)
C5B C1B C6B C7B -160.7(2)
Ti1B C1B C6B C7B 125.82(18)
N1B C6B C7B C73B 173.4(2)
C1B C6B C7B C73B 59.7(3)
N1B C6B C7B C71B -68.8(3)
C1B C6B C7B C71B 177.5(2)
N1B C6B C7B C72B 51.7(3)
C1B C6B C7B C72B -62.0(3)
C6B N1B C8B C9B -5.5(3)
Ti1B N1B C8B C9B -144.75(19)
C6B N1B C8B C13B 172.72(18)
Ti1B N1B C8B C13B 33.5(2)
N1B C8B C9B C10B 179.5(2)
C13B C8B C9B C10B 1.3(3)
C8B C9B C10B C11B 0.1(4)
C9B C10B C11B C12B -1.2(4)
C10B C11B C12B C13B 0.6(3)
C11B C12B C13B O1B -177.05(19)
C11B C12B C13B C8B 0.9(3)
C14B O1B C13B C12B -1.2(3)
Ti1B O1B C13B C12B 154.18(18)
C14B O1B C13B C8B -179.32(18)
Ti1B O1B C13B C8B -23.99(19)
N1B C8B C13B C12B 179.7(2)
C9B C8B C13B C12B -1.9(3)
N1B C8B C13B O1B -2.1(3)
C9B C8B C13B O1B 176.31(18)
